data_2013887
loop_
_publ_author_name
'Didierjean, Claude'
'Marin, Julien'
'Wenger, Emmanuel'
'Briand, Jean-Paul'
'Aubry, Andre'
'Guichard, Gilles'

_publ_section_title
;<i>tert</i>-Butyl
 (6<i>S</i>)-4-hydroxy-6-isobutyl-2-oxo-1,2,5,6-tetrahydropyridine-1-carboxylate
 and <i>tert</i>-butyl
 (4<i>R</i>,6<i>S</i>)-4-hydroxy-6-isobutyl-2-oxopiperidine-1-carboxylate
;
_journal_issue 3
_journal_name_full 'Acta Crystallographica Section C'
_journal_page_first o200
_journal_page_last o203
_journal_paper_doi 10.1107/S0108270103024053
_journal_volume 60
_journal_year 2004
_chemical_formula_iupac 'C14 H23 N1 O4'
_chemical_formula_moiety 'C14 H23 N1 O4'
_chemical_formula_sum 'C14 H23 N O4'
_chemical_formula_weight 269.33
_space_group_IT_number 18
_symmetry_cell_setting orthorhombic
_symmetry_space_group_name_Hall 'P 2 2ab'
_symmetry_space_group_name_H-M 'P 21 21 2'
_audit_creation_method 'WinGX routine CIF_UPDATE'
_cell_angle_alpha 90
_cell_angle_beta 90
_cell_angle_gamma 90
_cell_formula_units_Z 8
_cell_length_a 14.6670(3)
_cell_length_b 34.0857(8)
_cell_length_c 6.33340(10)
_cell_measurement_reflns_used 3128
_cell_measurement_temperature 293(2)
_cell_measurement_theta_max 25.39
_cell_measurement_theta_min 3.31
_cell_volume 3166.29(11)
_computing_cell_refinement COLLECT
_computing_data_collection 'COLLECT (Nonius, 1998)'
_computing_data_reduction 'HKL Suite (Otwinoski & Minor, 1997)'
_computing_molecular_graphics 'Ortep-3 for Windows (Farrugia, 1997) and WebLab ViewerPro 3.5 (MSI, 1999)'
_computing_publication_material 'WinGX (Farrugia, 1999)'
_computing_structure_refinement 'SHELXL97 (Sheldrick, 1997)'
_computing_structure_solution 'SIR92 (Altomare et al., 1994)'
_diffrn_measured_fraction_theta_full 0.983
_diffrn_measured_fraction_theta_max 0.983
_diffrn_measurement_device_type 'Nonius KappaCCD'
_diffrn_measurement_method oscillation
_diffrn_radiation_monochromator graphite
_diffrn_radiation_source 'fine-focus sealed tube'
_diffrn_radiation_type MoK\a
_diffrn_radiation_wavelength 0.71073
_diffrn_reflns_av_R_equivalents 0.047
_diffrn_reflns_limit_h_max 17
_diffrn_reflns_limit_h_min -17
_diffrn_reflns_limit_k_max 40
_diffrn_reflns_limit_k_min -40
_diffrn_reflns_limit_l_max 7
_diffrn_reflns_limit_l_min -7
_diffrn_reflns_number 14369
_diffrn_reflns_theta_full 25.35
_diffrn_reflns_theta_max 25.35
_diffrn_reflns_theta_min 3.31
_exptl_absorpt_coefficient_mu 0.082
_exptl_absorpt_correction_type none
_exptl_crystal_colour colorless
_exptl_crystal_density_diffrn 1.13
_exptl_crystal_density_method 'not measured'
_exptl_crystal_description prism
_exptl_crystal_F_000 1168
_exptl_crystal_size_max 0.1
_exptl_crystal_size_mid 0.1
_exptl_crystal_size_min 0.1
_refine_diff_density_max 0.141
_refine_diff_density_min -0.158
_refine_ls_extinction_method none
_refine_ls_goodness_of_fit_ref 1.016
_refine_ls_hydrogen_treatment constr
_refine_ls_matrix_type full
_refine_ls_number_parameters 344
_refine_ls_number_reflns 3294
_refine_ls_number_restraints 0
_refine_ls_restrained_S_all 1.016
_refine_ls_R_factor_gt 0.0473
_refine_ls_shift/su_max 0.002
_refine_ls_structure_factor_coef Fsqd
_refine_ls_weighting_details 'calc w=1/[\s^2^(Fo^2^)+(0.0772P)^2^] where P=(Fo^2^+2Fc^2^)/3'
_refine_ls_weighting_scheme calc
_refine_ls_wR_factor_ref 0.1347
_reflns_number_gt 2116
_reflns_number_total 3294
_reflns_threshold_expression I>2\s(I)
_cod_data_source_file sx1124.cif
_cod_data_source_block II
_cod_database_code 2013887
_cod_database_fobs_code 2013887

loop_
_symmetry_equiv_pos_as_xyz
'x, y, z'
'-x, -y, z'
'x+1/2, -y+1/2, -z'
'-x+1/2, y+1/2, -z'

loop_
_atom_site_label
_atom_site_fract_x
_atom_site_fract_y
_atom_site_fract_z
_atom_site_U_iso_or_equiv
_atom_site_adp_type
_atom_site_calc_flag
_atom_site_refinement_flags
_atom_site_occupancy
_atom_site_disorder_assembly
_atom_site_disorder_group
_atom_site_type_symbol
N1 0.67525(19) 0.62697(8) 0.4110(5) 0.0473(8) Uani d . 1 . . N
C2 0.6717(3) 0.64962(12) 0.5930(7) 0.0538(10) Uani d . 1 . . C
O1 0.71251(19) 0.63905(8) 0.7551(5) 0.0711(8) Uani d . 1 . . O
C3 0.6174(2) 0.68499(11) 0.5880(7) 0.0512(10) Uani d . 1 . . C
H3 0.609 0.6991 0.7121 0.061 Uiso calc R 1 . . H
C4 0.5793(2) 0.69790(10) 0.4106(6) 0.0466(9) Uani d . 1 . . C
O2 0.53682(15) 0.73237(8) 0.3879(5) 0.0590(7) Uani d . 1 . . O
H2 0.5487 0.7465 0.489 0.077 Uiso calc R 1 . . H
C5 0.5850(2) 0.67514(10) 0.2126(6) 0.0478(9) Uani d . 1 . . C
H5A 0.6333 0.6859 0.1257 0.057 Uiso calc R 1 . . H
H5B 0.5281 0.6781 0.1358 0.057 Uiso calc R 1 . . H
C6 0.6032(2) 0.63155(10) 0.2475(6) 0.0458(9) Uani d . 1 . . C
H6 0.6263 0.6205 0.115 0.055 Uiso calc R 1 . . H
C7 0.5192(2) 0.60814(12) 0.3125(7) 0.0607(11) Uani d . 1 . . C
H7A 0.5388 0.5823 0.3575 0.073 Uiso calc R 1 . . H
H7B 0.4917 0.6209 0.4336 0.073 Uiso calc R 1 . . H
C8 0.4470(3) 0.60325(14) 0.1446(11) 0.0945(18) Uani d . 1 . . C
H8 0.426 0.6295 0.1043 0.113 Uiso calc R 1 . . H
C9 0.3645(3) 0.5808(2) 0.2351(14) 0.160(4) Uani d . 1 . . C
H9A 0.3418 0.5943 0.3572 0.24 Uiso calc R 1 . . H
H9B 0.383 0.5548 0.2743 0.24 Uiso calc R 1 . . H
H9C 0.3174 0.5793 0.1301 0.24 Uiso calc R 1 . . H
C10 0.4823(5) 0.5835(3) -0.0508(11) 0.166(4) Uani d . 1 . . C
H10A 0.435 0.5827 -0.1555 0.249 Uiso calc R 1 . . H
H10B 0.5011 0.5573 -0.0171 0.249 Uiso calc R 1 . . H
H10C 0.5334 0.598 -0.1048 0.249 Uiso calc R 1 . . H
C11 0.7439(3) 0.59891(12) 0.3857(7) 0.0574(11) Uani d . 1 . . C
O3 0.8146(2) 0.59845(9) 0.4805(6) 0.0876(10) Uani d . 1 . . O
O4 0.71767(17) 0.57297(8) 0.2400(5) 0.0639(8) Uani d . 1 . . O
C12 0.7791(3) 0.54184(13) 0.1668(9) 0.0784(14) Uani d . 1 . . C
C13 0.7987(5) 0.51378(16) 0.3422(10) 0.126(2) Uani d . 1 . . C
H13A 0.8347 0.5266 0.4482 0.188 Uiso calc R 1 . . H
H13B 0.8316 0.4916 0.2878 0.188 Uiso calc R 1 . . H
H13C 0.7424 0.505 0.4033 0.188 Uiso calc R 1 . . H
C14 0.8640(4) 0.55960(17) 0.0677(12) 0.130(3) Uani d . 1 . . C
H14A 0.8467 0.5762 -0.0478 0.196 Uiso calc R 1 . . H
H14B 0.9028 0.539 0.0168 0.196 Uiso calc R 1 . . H
H14C 0.896 0.5748 0.1715 0.196 Uiso calc R 1 . . H
C15 0.7212(4) 0.52218(16) -0.0028(11) 0.118(2) Uani d . 1 . . C
H15A 0.7108 0.5403 -0.1164 0.177 Uiso calc R 1 . . H
H15B 0.6638 0.5144 0.0567 0.177 Uiso calc R 1 . . H
H15C 0.7525 0.4995 -0.0556 0.177 Uiso calc R 1 . . H
N21 0.57893(18) 0.80358(8) 1.0282(4) 0.0448(7) Uani d . 1 . . N
C22 0.5388(2) 0.79918(11) 0.8310(6) 0.0467(9) Uani d . 1 . . C
O21 0.57911(17) 0.78284(8) 0.6841(4) 0.0632(8) Uani d . 1 . . O
C23 0.4486(2) 0.81548(10) 0.8038(6) 0.0495(9) Uani d . 1 . . C
H23 0.4251 0.818 0.668 0.059 Uiso calc R 1 . . H
C24 0.3983(2) 0.82689(11) 0.9659(6) 0.0447(9) Uani d . 1 . . C
O22 0.31132(17) 0.83671(9) 0.9349(5) 0.0641(8) Uani d . 1 . . O
H22 0.2918 0.8481 1.0398 0.11(2) Uiso calc R 1 . . H
C25 0.4364(2) 0.82697(11) 1.1844(6) 0.0441(9) Uani d . 1 . . C
H25A 0.4209 0.8025 1.2539 0.053 Uiso calc R 1 . . H
H25B 0.4092 0.8482 1.2644 0.053 Uiso calc R 1 . . H
C26 0.5401(2) 0.83190(10) 1.1820(6) 0.0428(8) Uani d . 1 . . C
H26 0.5631 0.825 1.3224 0.051 Uiso calc R 1 . . H
C27 0.5719(2) 0.87366(10) 1.1321(6) 0.0495(9) Uani d . 1 . . C
H27A 0.6373 0.873 1.1084 0.059 Uiso calc R 1 . . H
H27B 0.5436 0.8817 1.0008 0.059 Uiso calc R 1 . . H
C28 0.5525(3) 0.90469(11) 1.2962(7) 0.0648(12) Uani d . 1 . . C
H28 0.4862 0.9065 1.3133 0.078 Uiso calc R 1 . . H
C29 0.5867(3) 0.94444(12) 1.2209(9) 0.0933(17) Uani d . 1 . . C
H29A 0.5738 0.9639 1.3262 0.14 Uiso calc R 1 . . H
H29B 0.5567 0.9513 1.0915 0.14 Uiso calc R 1 . . H
H29C 0.6513 0.9432 1.1976 0.14 Uiso calc R 1 . . H
C30 0.5929(4) 0.89587(15) 1.5082(8) 0.1055(19) Uani d . 1 . . C
H30A 0.577 0.9163 1.6056 0.158 Uiso calc R 1 . . H
H30B 0.6581 0.8943 1.4961 0.158 Uiso calc R 1 . . H
H30C 0.5696 0.8713 1.5588 0.158 Uiso calc R 1 . . H
C31 0.6623(2) 0.78429(12) 1.0710(7) 0.0501(10) Uani d . 1 . . C
O23 0.68661(17) 0.75421(8) 0.9922(5) 0.0656(7) Uani d . 1 . . O
O24 0.70741(15) 0.80504(7) 1.2173(5) 0.0602(8) Uani d . 1 . . O
C32 0.7965(2) 0.79121(12) 1.2991(7) 0.0619(12) Uani d . 1 . . C
C33 0.7857(3) 0.75331(13) 1.4161(7) 0.0675(12) Uani d . 1 . . C
H33A 0.7408 0.7564 1.525 0.101 Uiso calc R 1 . . H
H33B 0.843 0.746 1.4783 0.101 Uiso calc R 1 . . H
H33C 0.7665 0.7332 1.3198 0.101 Uiso calc R 1 . . H
C34 0.8646(3) 0.78786(16) 1.1188(9) 0.0940(18) Uani d . 1 . . C
H34A 0.847 0.7667 1.0273 0.141 Uiso calc R 1 . . H
H34B 0.9242 0.7828 1.1749 0.141 Uiso calc R 1 . . H
H34C 0.8654 0.8119 1.0403 0.141 Uiso calc R 1 . . H
C35 0.8215(3) 0.82383(15) 1.4499(11) 0.109(2) Uani d . 1 . . C
H35A 0.7773 0.825 1.5616 0.164 Uiso calc R 1 . . H
H35B 0.8222 0.8484 1.3755 0.164 Uiso calc R 1 . . H
H35C 0.8807 0.8188 1.5086 0.164 Uiso calc R 1 . . H

loop_
_atom_site_aniso_label
_atom_site_aniso_U_11
_atom_site_aniso_U_22
_atom_site_aniso_U_33
_atom_site_aniso_U_12
_atom_site_aniso_U_13
_atom_site_aniso_U_23
N1 0.0465(16) 0.0514(18) 0.0441(19) 0.0041(14) -0.0016(15) -0.0039(16)
C2 0.054(2) 0.061(3) 0.046(3) -0.0099(19) 0.000(2) 0.002(2)
O1 0.085(2) 0.081(2) 0.0476(18) 0.0023(16) -0.0187(17) 0.0029(15)
C3 0.060(2) 0.054(2) 0.040(2) -0.0039(18) 0.003(2) -0.007(2)
C4 0.0448(19) 0.047(2) 0.048(2) -0.0035(17) 0.0073(19) -0.005(2)
O2 0.0682(16) 0.0536(16) 0.0552(17) 0.0068(13) -0.0008(14) -0.0087(13)
C5 0.0477(19) 0.053(2) 0.043(2) 0.0000(17) -0.0048(18) -0.0006(18)
C6 0.047(2) 0.049(2) 0.041(2) 0.0006(16) -0.0024(18) -0.0064(17)
C7 0.053(2) 0.055(2) 0.074(3) -0.0113(18) -0.001(2) -0.007(2)
C8 0.076(3) 0.072(3) 0.135(6) -0.012(2) -0.034(4) -0.007(3)
C9 0.072(3) 0.150(6) 0.257(10) -0.046(3) 0.010(5) -0.084(7)
C10 0.145(6) 0.268(10) 0.085(5) -0.095(6) -0.026(5) -0.030(6)
C11 0.055(3) 0.063(3) 0.054(3) 0.000(2) -0.005(2) 0.005(2)
O3 0.0653(17) 0.099(3) 0.098(3) 0.0228(16) -0.021(2) -0.007(2)
O4 0.0664(16) 0.0593(17) 0.0661(19) 0.0117(14) 0.0004(15) -0.0088(16)
C12 0.083(3) 0.054(3) 0.098(4) 0.020(2) 0.017(3) -0.002(3)
C13 0.177(6) 0.074(4) 0.126(6) 0.037(4) -0.002(5) 0.016(4)
C14 0.117(4) 0.099(4) 0.175(7) 0.015(3) 0.068(5) -0.016(5)
C15 0.147(5) 0.084(4) 0.122(5) 0.025(3) 0.008(5) -0.035(4)
N21 0.0443(16) 0.0482(17) 0.0419(19) 0.0032(14) 0.0007(15) -0.0070(15)
C22 0.048(2) 0.051(2) 0.041(2) -0.0075(17) 0.0055(19) -0.0046(19)
O21 0.0627(16) 0.0788(19) 0.0481(17) 0.0039(14) 0.0083(15) -0.0197(15)
C23 0.050(2) 0.065(2) 0.034(2) -0.0022(18) 0.0001(18) -0.0037(18)
C24 0.039(2) 0.051(2) 0.044(2) -0.0023(16) -0.0021(17) 0.0030(18)
O22 0.0477(15) 0.095(2) 0.0499(18) 0.0041(14) -0.0024(14) -0.0056(17)
C25 0.049(2) 0.047(2) 0.037(2) -0.0035(16) 0.0047(18) -0.0012(17)
C26 0.0442(18) 0.046(2) 0.038(2) 0.0023(16) -0.0047(17) -0.0044(17)
C27 0.0489(19) 0.050(2) 0.050(2) -0.0041(16) -0.0027(19) 0.0034(18)
C28 0.068(3) 0.047(2) 0.079(3) -0.0059(19) -0.003(2) -0.013(2)
C29 0.120(4) 0.052(3) 0.108(4) -0.017(2) -0.020(4) 0.000(3)
C30 0.184(6) 0.075(4) 0.058(3) -0.022(3) -0.017(4) -0.010(3)
C31 0.049(2) 0.051(2) 0.050(2) -0.0031(19) 0.005(2) 0.002(2)
O23 0.0715(16) 0.0526(17) 0.0726(19) 0.0127(13) 0.0023(16) -0.0107(15)
O24 0.0467(14) 0.0546(16) 0.079(2) 0.0044(12) -0.0148(14) -0.0118(15)
C32 0.041(2) 0.061(3) 0.084(3) 0.0023(18) -0.009(2) 0.002(2)
C33 0.052(2) 0.078(3) 0.072(3) 0.003(2) -0.002(2) 0.009(3)
C34 0.052(2) 0.107(4) 0.123(5) 0.000(2) 0.014(3) 0.040(4)
C35 0.076(3) 0.084(4) 0.168(6) 0.003(2) -0.062(4) -0.027(4)

loop_
_atom_type_symbol
_atom_type_description
_atom_type_scat_dispersion_real
_atom_type_scat_dispersion_imag
_atom_type_scat_source
C C 0.0033 0.0016 'International Tables Vol C Tables 4.2.6.8 and 6.1.1.4'
H H 0 0 'International Tables Vol C Tables 4.2.6.8 and 6.1.1.4'
N N 0.0061 0.0033 'International Tables Vol C Tables 4.2.6.8 and 6.1.1.4'
O O 0.0106 0.006 'International Tables Vol C Tables 4.2.6.8 and 6.1.1.4'

loop_
_geom_angle_atom_site_label_1
_geom_angle_atom_site_label_2
_geom_angle_atom_site_label_3
_geom_angle
C4 O2 H2 109.5
C31 O24 C32 120.6(3)
C11 O4 C12 121.4(3)
C24 O22 H22 109.5
C22 N21 C31 119.3(3)
C22 N21 C26 119.8(3)
C31 N21 C26 120.5(3)
C2 N1 C11 120.2(3)
C2 N1 C6 119.5(3)
C11 N1 C6 120.2(3)
C4 C3 C2 121.8(4)
C4 C3 H3 119.1
C2 C3 H3 119.1
C24 C23 C22 122.1(4)
C24 C23 H23 119
C22 C23 H23 119
N1 C6 C7 109.3(3)
N1 C6 C5 109.1(3)
C7 C6 C5 114.0(3)
N1 C6 H6 108.1
C7 C6 H6 108.1
C5 C6 H6 108.1
C23 C24 O22 119.6(3)
C23 C24 C25 120.8(3)
O22 C24 C25 119.6(3)
O1 C2 N1 120.5(4)
O1 C2 C3 121.7(4)
N1 C2 C3 117.8(4)
N21 C26 C25 108.4(3)
N21 C26 C27 110.6(3)
C25 C26 C27 114.0(3)
N21 C26 H26 107.8
C25 C26 H26 107.8
C27 C26 H26 107.8
C24 C25 C26 111.3(3)
C24 C25 H25A 109.4
C26 C25 H25A 109.4
C24 C25 H25B 109.4
C26 C25 H25B 109.4
H25A C25 H25B 108
O21 C22 N21 121.5(3)
O21 C22 C23 121.4(3)
N21 C22 C23 117.0(3)
C3 C4 O2 125.3(3)
C3 C4 C5 121.3(3)
O2 C4 C5 113.3(3)
C4 C5 C6 113.5(3)
C4 C5 H5A 108.9
C6 C5 H5A 108.9
C4 C5 H5B 108.9
C6 C5 H5B 108.9
H5A C5 H5B 107.7
O3 C11 O4 125.9(4)
O3 C11 N1 125.1(4)
O4 C11 N1 109.0(3)
C28 C27 C26 116.9(3)
C28 C27 H27A 108.1
C26 C27 H27A 108.1
C28 C27 H27B 108.1
C26 C27 H27B 108.1
H27A C27 H27B 107.3
C30 C28 C27 113.7(4)
C30 C28 C29 109.2(4)
C27 C28 C29 110.2(4)
C30 C28 H28 107.8
C27 C28 H28 107.8
C29 C28 H28 107.8
O23 C31 O24 126.4(3)
O23 C31 N21 125.2(4)
O24 C31 N21 108.3(3)
O24 C32 C33 110.7(3)
O24 C32 C35 101.6(3)
C33 C32 C35 110.4(4)
O24 C32 C34 109.9(3)
C33 C32 C34 112.1(4)
C35 C32 C34 111.8(4)
C8 C7 C6 115.7(4)
C8 C7 H7A 108.3
C6 C7 H7A 108.4
C8 C7 H7B 108.4
C6 C7 H7B 108.4
H7A C7 H7B 107.4
C32 C33 H33A 109.5
C32 C33 H33B 109.5
H33A C33 H33B 109.5
C32 C33 H33C 109.5
H33A C33 H33C 109.5
H33B C33 H33C 109.5
C32 C34 H34A 109.5
C32 C34 H34B 109.5
H34A C34 H34B 109.5
C32 C34 H34C 109.5
H34A C34 H34C 109.5
H34B C34 H34C 109.5
C28 C30 H30A 109.5
C28 C30 H30B 109.5
H30A C30 H30B 109.5
C28 C30 H30C 109.5
H30A C30 H30C 109.5
H30B C30 H30C 109.5
O4 C12 C13 110.3(4)
O4 C12 C14 110.2(4)
C13 C12 C14 113.9(5)
O4 C12 C15 101.5(4)
C13 C12 C15 110.5(5)
C14 C12 C15 109.9(5)
C10 C8 C7 112.8(4)
C10 C8 C9 110.8(5)
C7 C8 C9 110.0(5)
C10 C8 H8 107.7
C7 C8 H8 107.7
C9 C8 H8 107.7
C32 C35 H35A 109.5
C32 C35 H35B 109.5
H35A C35 H35B 109.5
C32 C35 H35C 109.5
H35A C35 H35C 109.5
H35B C35 H35C 109.5
C28 C29 H29A 109.5
C28 C29 H29B 109.5
H29A C29 H29B 109.5
C28 C29 H29C 109.5
H29A C29 H29C 109.5
H29B C29 H29C 109.5
C12 C15 H15A 109.5
C12 C15 H15B 109.5
H15A C15 H15B 109.5
C12 C15 H15C 109.5
H15A C15 H15C 109.5
H15B C15 H15C 109.5
C12 C14 H14A 109.5
C12 C14 H14B 109.5
H14A C14 H14B 109.5
C12 C14 H14C 109.5
H14A C14 H14C 109.5
H14B C14 H14C 109.5
C12 C13 H13A 109.5
C12 C13 H13B 109.5
H13A C13 H13B 109.5
C12 C13 H13C 109.5
H13A C13 H13C 109.5
H13B C13 H13C 109.5
C8 C10 H10A 109.5
C8 C10 H10B 109.5
H10A C10 H10B 109.5
C8 C10 H10C 109.5
H10A C10 H10C 109.5
H10B C10 H10C 109.5
C8 C9 H9A 109.5
C8 C9 H9B 109.5
H9A C9 H9B 109.5
C8 C9 H9C 109.5
H9A C9 H9C 109.5
H9B C9 H9C 109.5

loop_
_geom_bond_atom_site_label_1
_geom_bond_atom_site_label_2
_geom_bond_site_symmetry_2
_geom_bond_distance
_geom_bond_publ_flag
C3 C4 . 1.330(5) y
O2 C4 . 1.338(4) y
C23 C24 . 1.322(5) y
O22 C24 . 1.333(4) y
O2 H2 . 0.82 ?
O1 C2 . 1.242(5) ?
O24 C31 . 1.341(5) ?
O24 C32 . 1.483(4) ?
O21 C22 . 1.236(4) ?
O4 C11 . 1.335(5) ?
O4 C12 . 1.467(5) ?
O23 C31 . 1.195(4) ?
O22 H22 . 0.82 ?
N21 C22 . 1.389(4) ?
N21 C31 . 1.414(5) ?
N21 C26 . 1.485(4) ?
N1 C2 . 1.389(5) ?
N1 C11 . 1.398(5) ?
N1 C6 . 1.487(5) ?
C3 C2 . 1.445(5) ?
C3 H3 . 0.93 ?
O3 C11 . 1.199(5) ?
C23 C24 . 1.322(5) ?
C23 C22 . 1.445(5) ?
C23 H23 . 0.93 ?
C6 C7 . 1.525(5) ?
C6 C5 . 1.526(5) ?
C6 H6 . 0.98 ?
C24 C25 . 1.493(5) ?
C26 C25 . 1.530(5) ?
C26 C27 . 1.531(5) ?
C26 H26 . 0.98 ?
C25 H25A . 0.97 ?
C25 H25B . 0.97 ?
C4 C5 . 1.477(5) ?
C5 H5A . 0.97 ?
C5 H5B . 0.97 ?
C27 C28 . 1.510(6) ?
C27 H27A . 0.97 ?
C27 H27B . 0.97 ?
C28 C30 . 1.498(6) ?
C28 C29 . 1.522(6) ?
C28 H28 . 0.98 ?
C32 C33 . 1.497(6) ?
C32 C35 . 1.511(6) ?
C32 C34 . 1.521(6) ?
C7 C8 . 1.510(7) ?
C7 H7A . 0.97 ?
C7 H7B . 0.97 ?
C33 H33A . 0.96 ?
C33 H33B . 0.96 ?
C33 H33C . 0.96 ?
C34 H34A . 0.96 ?
C34 H34B . 0.96 ?
C34 H34C . 0.96 ?
C30 H30A . 0.96 ?
C30 H30B . 0.96 ?
C30 H30C . 0.96 ?
C12 C13 . 1.494(7) ?
C12 C14 . 1.520(7) ?
C12 C15 . 1.524(7) ?
C8 C10 . 1.501(9) ?
C8 C9 . 1.542(8) ?
C8 H8 . 0.98 ?
C35 H35A . 0.96 ?
C35 H35B . 0.96 ?
C35 H35C . 0.96 ?
C29 H29A . 0.96 ?
C29 H29B . 0.96 ?
C29 H29C . 0.96 ?
C15 H15A . 0.96 ?
C15 H15B . 0.96 ?
C15 H15C . 0.96 ?
C14 H14A . 0.96 ?
C14 H14B . 0.96 ?
C14 H14C . 0.96 ?
C13 H13A . 0.96 ?
C13 H13B . 0.96 ?
C13 H13C . 0.96 ?
C10 H10A . 0.96 ?
C10 H10B . 0.96 ?
C10 H10C . 0.96 ?
C9 H9A . 0.96 ?
C9 H9B . 0.96 ?
C9 H9C . 0.96 ?

loop_
_geom_hbond_atom_site_label_D
_geom_hbond_atom_site_label_H
_geom_hbond_atom_site_label_A
_geom_hbond_site_symmetry_A
_geom_hbond_distance_DH
_geom_hbond_distance_HA
_geom_hbond_distance_DA
_geom_hbond_angle_DHA
O2 H2 O21 . 0.82 1.81 2.620(4) 172
O22 H22 O1 3_467 0.82 1.80 2.576(4) 158

loop_
_geom_torsion_atom_site_label_1
_geom_torsion_atom_site_label_2
_geom_torsion_atom_site_label_3
_geom_torsion_atom_site_label_4
_geom_torsion
_geom_torsion_publ_flag
C4 C3 C2 N1 -6.6(5) y
C2 C3 C4 C5 4.5(5) y
C3 C4 C5 C6 22.2(5) y
N1 C6 C5 C4 -43.7(4) y
C2 N1 C6 C5 44.2(4) y
C6 N1 C2 C3 -19.9(5) y
C11 N1 C2 C3 162.8(3) y
C2 N1 C11 O4 160.0(3) y
C7 C6 C5 C4 78.9(4) y
C24 C23 C22 N21 -13.5(5) y
C22 C23 C24 C25 5.9(5) y
C23 C24 C25 C26 26.7(5) y
N21 C26 C25 C24 -48.9(4) y
C22 N21 C26 C25 45.0(4) y
C26 N21 C22 C23 -14.5(4) y
C31 N21 C22 C23 172.7(3) y
C22 N21 C31 O24 152.5(3) y
C27 C26 C25 C24 74.8(4) y
C2 N1 C6 C7 -81.1(4) ?
C11 N1 C6 C7 96.2(4) ?
C11 N1 C6 C5 -138.5(3) ?
C22 C23 C24 O22 -171.0(3) ?
C11 N1 C2 O1 -18.6(5) ?
C6 N1 C2 O1 158.6(3) ?
C4 C3 C2 O1 174.8(4) ?
C31 N21 C26 C25 -142.2(3) ?
C22 N21 C26 C27 -80.7(4) ?
C31 N21 C26 C27 92.1(4) ?
O22 C24 C25 C26 -156.4(3) ?
C31 N21 C22 O21 -8.9(5) ?
C26 N21 C22 O21 164.0(3) ?
C24 C23 C22 O21 168.1(4) ?
C2 C3 C4 O2 -172.3(3) ?
O2 C4 C5 C6 -160.7(3) ?
C12 O4 C11 O3 -5.2(6) ?
C12 O4 C11 N1 174.8(3) ?
C2 N1 C11 O3 -20.0(6) ?
C6 N1 C11 O3 162.8(4) ?
C6 N1 C11 O4 -17.3(4) ?
N21 C26 C27 C28 -169.2(3) ?
C25 C26 C27 C28 68.3(4) ?
C26 C27 C28 C30 58.1(5) ?
C26 C27 C28 C29 -178.9(3) ?
C32 O24 C31 O23 -0.4(6) ?
C32 O24 C31 N21 178.1(3) ?
C22 N21 C31 O23 -28.9(5) ?
C26 N21 C31 O23 158.2(4) ?
C26 N21 C31 O24 -20.4(4) ?
C31 O24 C32 C33 -64.6(5) ?
C31 O24 C32 C35 178.2(4) ?
C31 O24 C32 C34 59.7(4) ?
N1 C6 C7 C8 -168.5(3) ?
C5 C6 C7 C8 69.1(5) ?
C11 O4 C12 C13 66.0(6) ?
C11 O4 C12 C14 -60.5(6) ?
C11 O4 C12 C15 -176.9(4) ?
C6 C7 C8 C10 58.3(6) ?
C6 C7 C8 C9 -177.4(4) ?

loop_
_cod_related_entry_id
_cod_related_entry_database
_cod_related_entry_code
1 ChemSpider 21107555
